data_1502825
loop_
_publ_author_name
'Wang, Rui'
'Chen, Wen-Hao'
'Shi, Yan-Ping'

_publ_section_title
;
 ent-kaurane and ent-pimarane diterpenoids from Siegesbeckia pubescens.
;
_journal_issue 1
_journal_name_full 'Journal of natural products'
_journal_page_first 17
_journal_page_last 21
_journal_paper_doi 10.1021/np9005579
_journal_volume 73
_journal_year 2010
_chemical_formula_sum 'C22 H36 O6'
_chemical_formula_weight 396.51
_chemical_name_systematic
; 
 ? 
;
_space_group_IT_number 19
_symmetry_cell_setting orthorhombic
_symmetry_space_group_name_Hall 'P 2ac 2ab'
_symmetry_space_group_name_H-M 'P 21 21 21'
_atom_sites_solution_hydrogens geom
_atom_sites_solution_primary direct
_atom_sites_solution_secondary difmap
_audit_creation_method SHELXL-97
_cell_angle_alpha 90.00
_cell_angle_beta 90.00
_cell_angle_gamma 90.00
_cell_formula_units_Z 4
_cell_length_a 7.4147(8)
_cell_length_b 10.7871(13)
_cell_length_c 27.001(3)
_cell_measurement_reflns_used 6407
_cell_measurement_temperature 296(2)
_cell_measurement_theta_max 30.45
_cell_measurement_theta_min 3.13
_cell_volume 2159.6(4)
_computing_cell_refinement 'Bruker SMART'
_computing_data_collection 'Bruker SMART'
_computing_data_reduction 'Bruker SAINT'
_computing_molecular_graphics 'Bruker SHELXTL'
_computing_publication_material 'Bruker SHELXTL'
_computing_structure_refinement 'SHELXL-97 (Sheldrick, 1997)'
_computing_structure_solution 'SHELXS-97 (Sheldrick, 1990)'
_diffrn_ambient_temperature 296(2)
_diffrn_measured_fraction_theta_full 0.971
_diffrn_measured_fraction_theta_max 0.971
_diffrn_measurement_device_type 'CCD area detector'
_diffrn_measurement_method 'phi and omega scans'
_diffrn_radiation_monochromator graphite
_diffrn_radiation_source 'fine-focus sealed tube'
_diffrn_radiation_type MoK\a
_diffrn_radiation_wavelength 0.71073
_diffrn_reflns_av_R_equivalents 0.0286
_diffrn_reflns_av_sigmaI/netI 0.0316
_diffrn_reflns_limit_h_max 8
_diffrn_reflns_limit_h_min -9
_diffrn_reflns_limit_k_max 13
_diffrn_reflns_limit_k_min -13
_diffrn_reflns_limit_l_max 20
_diffrn_reflns_limit_l_min -36
_diffrn_reflns_number 14217
_diffrn_reflns_theta_full 28.50
_diffrn_reflns_theta_max 28.50
_diffrn_reflns_theta_min 2.03
_exptl_absorpt_coefficient_mu 0.087
_exptl_absorpt_correction_type multi-scan
_exptl_absorpt_process_details SADABS
_exptl_crystal_colour colorless
_exptl_crystal_density_diffrn 1.219
_exptl_crystal_density_method 'not measured'
_exptl_crystal_description block
_exptl_crystal_F_000 864
_exptl_crystal_size_max 0.35
_exptl_crystal_size_mid 0.32
_exptl_crystal_size_min 0.29
_refine_diff_density_max 0.285
_refine_diff_density_min -0.231
_refine_diff_density_rms 0.060
_refine_ls_abs_structure_details 'Flack H D (1983), Acta Cryst. A39, 876-881'
_refine_ls_abs_structure_Flack -0.4(9)
_refine_ls_extinction_method none
_refine_ls_goodness_of_fit_ref 1.252
_refine_ls_hydrogen_treatment constr
_refine_ls_matrix_type full
_refine_ls_number_parameters 265
_refine_ls_number_reflns 5263
_refine_ls_number_restraints 3
_refine_ls_restrained_S_all 1.252
_refine_ls_R_factor_all 0.0519
_refine_ls_R_factor_gt 0.0448
_refine_ls_shift/su_max 0.001
_refine_ls_shift/su_mean 0.000
_refine_ls_structure_factor_coef Fsqd
_refine_ls_weighting_details 'calc w=1/[\s^2^(Fo^2^)+(0.0639P)^2^+0.0000P] where P=(Fo^2^+2Fc^2^)/3'
_refine_ls_weighting_scheme calc
_refine_ls_wR_factor_gt 0.1189
_refine_ls_wR_factor_ref 0.1222
_reflns_number_gt 4623
_reflns_number_total 5263
_reflns_threshold_expression >2sigma(I)
_cod_data_source_file np9005579_si_003.cif
_cod_data_source_block p212121
_cod_depositor_comments
;
The following automatic conversions were performed:

'_symmetry_cell_setting' value 'Orthorhombic' changed to
'orthorhombic' according to
/home/saulius/struct/CIF-dictionaries/cif_core.dic dictionary named
'cif_core.dic' version 2.4.2 from 2011-04-26.

Automatic conversion script
Id: cif_fix_values 1715 2011-07-08 13:25:40Z adriana 
;
_cod_original_sg_symbol_H-M P2(1)2(1)2(1)
_cod_database_code 1502825

loop_
_symmetry_equiv_pos_as_xyz
'x, y, z'
'-x+1/2, -y, z+1/2'
'-x, y+1/2, -z+1/2'
'x+1/2, -y+1/2, -z'

loop_
_atom_site_label
_atom_site_type_symbol
_atom_site_fract_x
_atom_site_fract_y
_atom_site_fract_z
_atom_site_U_iso_or_equiv
_atom_site_adp_type
_atom_site_occupancy
_atom_site_symmetry_multiplicity
_atom_site_calc_flag
_atom_site_refinement_flags
C1 C 0.5259(2) 0.50705(15) 0.83158(6) 0.0415(4) Uani 1 1 d .
H1A H 0.5616 0.4214 0.8267 0.050 Uiso 1 1 calc R
H1B H 0.6195 0.5592 0.8176 0.050 Uiso 1 1 calc R
C2 C 0.5131(2) 0.53246(18) 0.88703(7) 0.0470(4) Uani 1 1 d .
H2A H 0.6265 0.5106 0.9027 0.056 Uiso 1 1 calc R
H2B H 0.4927 0.6203 0.8923 0.056 Uiso 1 1 calc R
C3 C 0.3625(2) 0.45959(17) 0.91073(7) 0.0464(4) Uani 1 1 d .
H3A H 0.3547 0.4824 0.9454 0.056 Uiso 1 1 calc R
H3B H 0.3919 0.3721 0.9091 0.056 Uiso 1 1 calc R
C4 C 0.1779(2) 0.48001(14) 0.88655(6) 0.0359(3) Uani 1 1 d .
C5 C 0.1945(2) 0.45746(13) 0.82957(5) 0.0330(3) Uani 1 1 d .
H5 H 0.2317 0.3705 0.8269 0.040 Uiso 1 1 calc R
C6 C 0.0194(2) 0.46404(16) 0.79967(6) 0.0409(3) Uani 1 1 d .
H6A H -0.0769 0.4231 0.8177 0.049 Uiso 1 1 calc R
H6B H -0.0147 0.5500 0.7947 0.049 Uiso 1 1 calc R
C7 C 0.0465(2) 0.40151(17) 0.75019(6) 0.0437(4) Uani 1 1 d .
H7A H -0.0655 0.4055 0.7317 0.052 Uiso 1 1 calc R
H7B H 0.0740 0.3147 0.7558 0.052 Uiso 1 1 calc R
C8 C 0.1961(2) 0.45834(14) 0.71907(5) 0.0354(3) Uani 1 1 d .
C9 C 0.36954(19) 0.47286(13) 0.75040(6) 0.0331(3) Uani 1 1 d .
H9 H 0.4085 0.3875 0.7567 0.040 Uiso 1 1 calc R
C10 C 0.34874(19) 0.53056(13) 0.80331(6) 0.0334(3) Uani 1 1 d .
C11 C 0.5233(2) 0.52870(17) 0.71838(7) 0.0475(4) Uani 1 1 d .
H11A H 0.6114 0.5660 0.7404 0.057 Uiso 1 1 calc R
H11B H 0.5829 0.4616 0.7010 0.057 Uiso 1 1 calc R
C12 C 0.4654(3) 0.62609(19) 0.68036(7) 0.0589(5) Uani 1 1 d .
H12A H 0.4483 0.7049 0.6970 0.071 Uiso 1 1 calc R
H12B H 0.5609 0.6365 0.6562 0.071 Uiso 1 1 calc R
C13 C 0.2916(3) 0.59099(15) 0.65360(6) 0.0508(5) Uani 1 1 d .
H13 H 0.2598 0.6522 0.6282 0.061 Uiso 1 1 calc R
C14 C 0.1427(3) 0.57807(15) 0.69237(7) 0.0471(4) Uani 1 1 d .
H14A H 0.0250 0.5705 0.6770 0.057 Uiso 1 1 calc R
H14B H 0.1418 0.6481 0.7149 0.057 Uiso 1 1 calc R
C15 C 0.2348(2) 0.37477(15) 0.67380(6) 0.0404(4) Uani 1 1 d .
H15A H 0.3254 0.3133 0.6821 0.049 Uiso 1 1 calc R
H15B H 0.1258 0.3321 0.6637 0.049 Uiso 1 1 calc R
C16 C 0.3032(2) 0.45898(15) 0.63164(6) 0.0424(4) Uani 1 1 d .
H16 H 0.4295 0.4391 0.6245 0.051 Uiso 1 1 calc R
C17 C 0.1928(3) 0.44351(16) 0.58520(7) 0.0495(4) Uani 1 1 d .
H17A H 0.0688 0.4665 0.5920 0.059 Uiso 1 1 calc R
H17B H 0.2386 0.4988 0.5598 0.059 Uiso 1 1 calc R
C18 C 0.0443(3) 0.38360(16) 0.90677(6) 0.0443(4) Uani 1 1 d .
H18A H -0.0699 0.3896 0.8894 0.053 Uiso 1 1 calc R
H18B H 0.0918 0.3006 0.9022 0.053 Uiso 1 1 calc R
C19 C 0.1024(2) 0.60639(15) 0.90120(6) 0.0372(3) Uani 1 1 d .
C20 C 0.3117(2) 0.67022(13) 0.80266(7) 0.0407(4) Uani 1 1 d .
H20A H 0.3948 0.7101 0.7805 0.061 Uiso 1 1 calc R
H20B H 0.3267 0.7032 0.8354 0.061 Uiso 1 1 calc R
H20C H 0.1906 0.6849 0.7916 0.061 Uiso 1 1 calc R
C1' C -0.1196(3) 0.35148(19) 0.98001(8) 0.0612(5) Uani 1 1 d .
C2' C -0.1396(4) 0.3908(3) 1.03231(8) 0.0855(8) Uani 1 1 d .
H2'1 H -0.0510 0.3493 1.0523 0.128 Uiso 1 1 calc R
H2'2 H -0.2581 0.3697 1.0439 0.128 Uiso 1 1 calc R
H2'3 H -0.1226 0.4788 1.0347 0.128 Uiso 1 1 calc R
H1O H 0.616(3) 0.246(3) 0.5395(11) 0.137(13) Uiso 1 1 d D
H2O H 0.502(4) 0.280(3) 0.4905(4) 0.104(10) Uiso 1 1 d D
O1 O 0.18160(17) 0.68145(13) 0.92624(5) 0.0578(4) Uani 1 1 d .
O2 O -0.06288(16) 0.62459(11) 0.88631(5) 0.0453(3) Uani 1 1 d .
H2 H -0.1049 0.6853 0.9005 0.068 Uiso 1 1 calc R
O3 O 0.0194(2) 0.40876(12) 0.95851(5) 0.0553(3) Uani 1 1 d .
O4 O -0.2118(3) 0.2790(2) 0.95891(7) 0.1082(8) Uani 1 1 d .
O5 O 0.19792(18) 0.31864(12) 0.56725(4) 0.0483(3) Uani 1 1 d .
H5A H 0.2976 0.3043 0.5554 0.072 Uiso 1 1 calc R
O6 O 0.5152(2) 0.27919(18) 0.52442(6) 0.0762(5) Uani 1 1 d D

loop_
_atom_site_aniso_label
_atom_site_aniso_U_11
_atom_site_aniso_U_22
_atom_site_aniso_U_33
_atom_site_aniso_U_23
_atom_site_aniso_U_13
_atom_site_aniso_U_12
C1 0.0288(7) 0.0384(8) 0.0574(10) -0.0057(7) -0.0012(7) 0.0006(6)
C2 0.0321(8) 0.0551(10) 0.0538(10) -0.0079(8) -0.0095(7) 0.0010(8)
C3 0.0420(9) 0.0485(9) 0.0488(9) 0.0053(8) -0.0086(7) 0.0061(8)
C4 0.0327(7) 0.0339(7) 0.0413(7) 0.0017(6) -0.0020(6) -0.0029(6)
C5 0.0288(6) 0.0283(7) 0.0418(7) -0.0009(6) 0.0007(6) -0.0009(6)
C6 0.0261(7) 0.0519(9) 0.0447(8) -0.0018(7) 0.0000(6) -0.0040(7)
C7 0.0330(8) 0.0513(9) 0.0468(9) -0.0060(7) -0.0016(7) -0.0108(7)
C8 0.0357(7) 0.0293(7) 0.0413(8) -0.0016(6) 0.0004(6) -0.0002(6)
C9 0.0288(7) 0.0247(6) 0.0457(8) -0.0009(6) 0.0040(6) -0.0008(5)
C10 0.0284(7) 0.0272(7) 0.0446(8) -0.0025(6) -0.0002(6) -0.0001(5)
C11 0.0396(9) 0.0505(9) 0.0525(10) -0.0062(7) 0.0095(7) -0.0111(8)
C12 0.0803(15) 0.0435(10) 0.0529(10) 0.0015(8) 0.0113(10) -0.0227(10)
C13 0.0749(13) 0.0300(8) 0.0474(9) 0.0072(7) -0.0001(9) -0.0003(8)
C14 0.0563(11) 0.0362(8) 0.0487(9) -0.0034(7) -0.0056(8) 0.0126(7)
C15 0.0473(9) 0.0288(7) 0.0452(8) -0.0014(6) 0.0011(7) -0.0006(7)
C16 0.0460(9) 0.0362(8) 0.0450(8) 0.0005(7) 0.0036(7) -0.0001(7)
C17 0.0588(11) 0.0445(9) 0.0452(9) 0.0046(7) -0.0007(8) 0.0010(8)
C18 0.0483(9) 0.0401(9) 0.0446(9) 0.0044(7) 0.0018(7) -0.0077(7)
C19 0.0334(8) 0.0411(8) 0.0371(7) -0.0005(6) 0.0033(6) -0.0044(6)
C20 0.0430(9) 0.0268(7) 0.0522(9) -0.0044(6) 0.0017(7) -0.0015(6)
C1' 0.0731(14) 0.0568(12) 0.0537(11) 0.0093(9) 0.0097(10) -0.0202(10)
C2' 0.112(2) 0.0865(17) 0.0584(12) 0.0022(12) 0.0221(14) -0.0323(17)
O1 0.0450(7) 0.0577(8) 0.0708(9) -0.0270(6) -0.0049(6) -0.0017(6)
O2 0.0385(6) 0.0448(7) 0.0526(7) -0.0066(5) -0.0038(5) 0.0059(5)
O3 0.0621(8) 0.0601(8) 0.0436(6) 0.0061(6) 0.0004(6) -0.0196(7)
O4 0.1257(17) 0.1216(16) 0.0774(11) -0.0164(11) 0.0285(11) -0.0791(15)
O5 0.0495(7) 0.0510(7) 0.0444(6) -0.0038(5) 0.0062(6) -0.0093(6)
O6 0.0666(10) 0.1173(14) 0.0446(7) 0.0142(8) 0.0069(7) 0.0330(10)

loop_
_atom_type_symbol
_atom_type_description
_atom_type_scat_dispersion_real
_atom_type_scat_dispersion_imag
_atom_type_scat_source
C C 0.0033 0.0016 'International Tables Vol C Tables 4.2.6.8 and 6.1.1.4'
H H 0.0000 0.0000 'International Tables Vol C Tables 4.2.6.8 and 6.1.1.4'
O O 0.0106 0.0060 'International Tables Vol C Tables 4.2.6.8 and 6.1.1.4'

loop_
_geom_angle_atom_site_label_1
_geom_angle_atom_site_label_2
_geom_angle_atom_site_label_3
_geom_angle
C2 C1 C10 113.84(13)
C2 C1 H1A 108.8
C10 C1 H1A 108.8
C2 C1 H1B 108.8
C10 C1 H1B 108.8
H1A C1 H1B 107.7
C3 C2 C1 111.64(14)
C3 C2 H2A 109.3
C1 C2 H2A 109.3
C3 C2 H2B 109.3
C1 C2 H2B 109.3
H2A C2 H2B 108.0
C2 C3 C4 113.95(14)
C2 C3 H3A 108.8
C4 C3 H3A 108.8
C2 C3 H3B 108.8
C4 C3 H3B 108.8
H3A C3 H3B 107.7
C19 C4 C3 110.21(13)
C19 C4 C18 106.05(13)
C3 C4 C18 109.10(13)
C19 C4 C5 115.05(12)
C3 C4 C5 109.05(13)
C18 C4 C5 107.18(12)
C6 C5 C10 111.02(12)
C6 C5 C4 116.42(12)
C10 C5 C4 115.28(12)
C6 C5 H5 104.1
C10 C5 H5 104.1
C4 C5 H5 104.1
C7 C6 C5 109.45(14)
C7 C6 H6A 109.8
C5 C6 H6A 109.8
C7 C6 H6B 109.8
C5 C6 H6B 109.8
H6A C6 H6B 108.2
C6 C7 C8 113.95(13)
C6 C7 H7A 108.8
C8 C7 H7A 108.8
C6 C7 H7B 108.8
C8 C7 H7B 108.8
H7A C7 H7B 107.7
C7 C8 C14 114.30(15)
C7 C8 C15 109.72(13)
C14 C8 C15 99.66(12)
C7 C8 C9 110.18(12)
C14 C8 C9 112.77(13)
C15 C8 C9 109.69(13)
C8 C9 C11 110.19(13)
C8 C9 C10 117.20(12)
C11 C9 C10 115.23(12)
C8 C9 H9 104.2
C11 C9 H9 104.2
C10 C9 H9 104.2
C20 C10 C1 108.69(13)
C20 C10 C5 111.80(12)
C1 C10 C5 108.45(13)
C20 C10 C9 113.47(13)
C1 C10 C9 107.63(12)
C5 C10 C9 106.63(11)
C12 C11 C9 115.72(16)
C12 C11 H11A 108.3
C9 C11 H11A 108.3
C12 C11 H11B 108.3
C9 C11 H11B 108.3
H11A C11 H11B 107.4
C13 C12 C11 112.61(15)
C13 C12 H12A 109.1
C11 C12 H12A 109.1
C13 C12 H12B 109.1
C11 C12 H12B 109.1
H12A C12 H12B 107.8
C12 C13 C14 107.98(14)
C12 C13 C16 111.31(17)
C14 C13 C16 102.66(14)
C12 C13 H13 111.5
C14 C13 H13 111.5
C16 C13 H13 111.5
C13 C14 C8 102.28(14)
C13 C14 H14A 111.3
C8 C14 H14A 111.3
C13 C14 H14B 111.3
C8 C14 H14B 111.3
H14A C14 H14B 109.2
C16 C15 C8 107.54(13)
C16 C15 H15A 110.2
C8 C15 H15A 110.2
C16 C15 H15B 110.2
C8 C15 H15B 110.2
H15A C15 H15B 108.5
C17 C16 C15 111.74(15)
C17 C16 C13 113.02(14)
C15 C16 C13 103.97(13)
C17 C16 H16 109.3
C15 C16 H16 109.3
C13 C16 H16 109.3
O5 C17 C16 111.81(14)
O5 C17 H17A 109.3
C16 C17 H17A 109.3
O5 C17 H17B 109.3
C16 C17 H17B 109.3
H17A C17 H17B 107.9
O3 C18 C4 107.51(13)
O3 C18 H18A 110.2
C4 C18 H18A 110.2
O3 C18 H18B 110.2
C4 C18 H18B 110.2
H18A C18 H18B 108.5
O1 C19 O2 121.90(16)
O1 C19 C4 124.49(15)
O2 C19 C4 113.51(13)
C10 C20 H20A 109.5
C10 C20 H20B 109.5
H20A C20 H20B 109.5
C10 C20 H20C 109.5
H20A C20 H20C 109.5
H20B C20 H20C 109.5
O4 C1' O3 122.82(19)
O4 C1' C2' 126.1(2)
O3 C1' C2' 111.05(19)
C1' C2' H2'1 109.5
C1' C2' H2'2 109.5
H2'1 C2' H2'2 109.5
C1' C2' H2'3 109.5
H2'1 C2' H2'3 109.5
H2'2 C2' H2'3 109.5
C19 O2 H2 109.5
C1' O3 C18 115.81(15)
C17 O5 H5A 109.5
H1O O6 H1O 0(5)
H1O O6 H2O 122(2)
H1O O6 H2O 122(2)

loop_
_geom_bond_atom_site_label_1
_geom_bond_atom_site_label_2
_geom_bond_distance
C1 C2 1.525(3)
C1 C10 1.540(2)
C1 H1A 0.9700
C1 H1B 0.9700
C2 C3 1.508(3)
C2 H2A 0.9700
C2 H2B 0.9700
C3 C4 1.532(2)
C3 H3A 0.9700
C3 H3B 0.9700
C4 C19 1.526(2)
C4 C18 1.536(2)
C4 C5 1.563(2)
C5 C6 1.531(2)
C5 C10 1.559(2)
C5 H5 0.9800
C6 C7 1.510(2)
C6 H6A 0.9700
C6 H6B 0.9700
C7 C8 1.521(2)
C7 H7A 0.9700
C7 H7B 0.9700
C8 C14 1.531(2)
C8 C15 1.546(2)
C8 C9 1.547(2)
C9 C11 1.552(2)
C9 C10 1.566(2)
C9 H9 0.9800
C10 C20 1.531(2)
C11 C12 1.530(3)
C11 H11A 0.9700
C11 H11B 0.9700
C12 C13 1.525(3)
C12 H12A 0.9700
C12 H12B 0.9700
C13 C14 1.528(3)
C13 C16 1.545(2)
C13 H13 0.9800
C14 H14A 0.9700
C14 H14B 0.9700
C15 C16 1.542(2)
C15 H15A 0.9700
C15 H15B 0.9700
C16 C17 1.507(3)
C16 H16 0.9800
C17 O5 1.432(2)
C17 H17A 0.9700
C17 H17B 0.9700
C18 O3 1.435(2)
C18 H18A 0.9700
C18 H18B 0.9700
C19 O1 1.207(2)
C19 O2 1.305(2)
C20 H20A 0.9600
C20 H20B 0.9600
C20 H20C 0.9600
C1' O4 1.185(3)
C1' O3 1.335(2)
C1' C2' 1.482(3)
C2' H2'1 0.9600
C2' H2'2 0.9600
C2' H2'3 0.9600
O2 H2 0.8200
O5 H5A 0.8200
O6 H1O 0.923(10)
O6 H1O 0.923(10)
O6 H2O 0.920(10)

loop_
_geom_torsion_atom_site_label_1
_geom_torsion_atom_site_label_2
_geom_torsion_atom_site_label_3
_geom_torsion_atom_site_label_4
_geom_torsion
C10 C1 C2 C3 55.27(19)
C1 C2 C3 C4 -55.1(2)
C2 C3 C4 C19 -74.83(18)
C2 C3 C4 C18 169.12(15)
C2 C3 C4 C5 52.35(19)
C19 C4 C5 C6 -60.13(18)
C3 C4 C5 C6 175.49(13)
C18 C4 C5 C6 57.51(18)
C19 C4 C5 C10 72.53(16)
C3 C4 C5 C10 -51.85(17)
C18 C4 C5 C10 -169.84(13)
C10 C5 C6 C7 63.45(17)
C4 C5 C6 C7 -161.98(13)
C5 C6 C7 C8 -59.00(19)
C6 C7 C8 C14 -78.80(18)
C6 C7 C8 C15 170.26(14)
C6 C7 C8 C9 49.39(18)
C7 C8 C9 C11 178.99(13)
C14 C8 C9 C11 -51.98(17)
C15 C8 C9 C11 58.10(16)
C7 C8 C9 C10 -46.61(17)
C14 C8 C9 C10 82.42(17)
C15 C8 C9 C10 -167.50(12)
C2 C1 C10 C20 69.30(18)
C2 C1 C10 C5 -52.44(18)
C2 C1 C10 C9 -167.43(13)
C6 C5 C10 C20 67.14(17)
C4 C5 C10 C20 -67.99(17)
C6 C5 C10 C1 -173.05(12)
C4 C5 C10 C1 51.82(17)
C6 C5 C10 C9 -57.41(15)
C4 C5 C10 C9 167.46(12)
C8 C9 C10 C20 -73.07(16)
C11 C9 C10 C20 59.09(17)
C8 C9 C10 C1 166.64(12)
C11 C9 C10 C1 -61.20(17)
C8 C9 C10 C5 50.45(16)
C11 C9 C10 C5 -177.40(12)
C8 C9 C11 C12 36.44(19)
C10 C9 C11 C12 -98.93(17)
C9 C11 C12 C13 -41.8(2)
C11 C12 C13 C14 60.1(2)
C11 C12 C13 C16 -51.9(2)
C12 C13 C14 C8 -71.31(17)
C16 C13 C14 C8 46.36(17)
C7 C8 C14 C13 -163.77(14)
C15 C8 C14 C13 -46.86(16)
C9 C8 C14 C13 69.37(16)
C7 C8 C15 C16 150.81(14)
C14 C8 C15 C16 30.51(17)
C9 C8 C15 C16 -88.03(16)
C8 C15 C16 C17 -125.16(15)
C8 C15 C16 C13 -2.95(18)
C12 C13 C16 C17 -149.49(16)
C14 C13 C16 C17 95.22(17)
C12 C13 C16 C15 89.15(17)
C14 C13 C16 C15 -26.13(18)
C15 C16 C17 O5 -59.9(2)
C13 C16 C17 O5 -176.72(14)
C19 C4 C18 O3 -52.99(17)
C3 C4 C18 O3 65.69(18)
C5 C4 C18 O3 -176.36(13)
C3 C4 C19 O1 3.4(2)
C18 C4 C19 O1 121.33(18)
C5 C4 C19 O1 -120.39(17)
C3 C4 C19 O2 -173.03(13)
C18 C4 C19 O2 -55.08(17)
C5 C4 C19 O2 63.20(17)
O4 C1' O3 C18 4.0(3)
C2' C1' O3 C18 -176.2(2)
C4 C18 O3 C1' 166.50(16)
